data_4129847
loop_
_publ_author_name
'Tallmadge, Evan H.'
'Jermaks, Janis'
'Collum, David B.'

_publ_section_title
;
 Structure-Reactivity Relationships in Lithiated Evans Enolates: Influence
 of Aggregation and Solvation on the Stereochemistry and Mechanism of
 Aldol Additions.
;
_journal_issue 1
_journal_name_full 'Journal of the American Chemical Society'
_journal_page_first 345
_journal_page_last 355
_journal_paper_doi 10.1021/jacs.5b10980
_journal_volume 138
_journal_year 2016
_chemical_absolute_configuration syn
_chemical_formula_moiety 'C17 H23 N O4'
_chemical_formula_sum 'C17 H23 N O4'
_chemical_formula_weight 305.36
_space_group_IT_number 4
_space_group_name_Hall 'P 2yb'
_space_group_name_H-M_alt 'P 1 21 1'
_symmetry_cell_setting monoclinic
_symmetry_space_group_name_H-M 'P 1 21 1'
_atom_sites_solution_hydrogens geom
_atom_sites_solution_primary direct
_atom_sites_solution_secondary difmap
_audit_creation_method SHELXL-97
_cell_angle_alpha 90.00
_cell_angle_beta 103.613(2)
_cell_angle_gamma 90.00
_cell_formula_units_Z 2
_cell_length_a 11.4134(4)
_cell_length_b 6.2066(2)
_cell_length_c 11.8551(4)
_cell_measurement_reflns_used 4278
_cell_measurement_temperature 203(2)
_cell_measurement_theta_max 29.93
_cell_measurement_theta_min 2.83
_cell_volume 816.20(5)
_computing_cell_refinement 'Bruker SAINT+'
_computing_data_collection 'Bruker APEX2'
_computing_data_reduction 'Bruker SAINT+'
_computing_molecular_graphics 'Bruker SHELXTL'
_computing_publication_material 'Bruker SHELXTL'
_computing_structure_refinement 'SHELXL-97 (Sheldrick, 1997)'
_computing_structure_solution 'SHELXS-97 (Sheldrick, 1990)'
_diffrn_ambient_temperature 203(2)
_diffrn_measured_fraction_theta_full 0.992
_diffrn_measured_fraction_theta_max 0.992
_diffrn_measurement_device_type 'Bruker X8 APEX II diffractometer'
_diffrn_measurement_method 'phi and omega scans'
_diffrn_radiation_monochromator graphite
_diffrn_radiation_source 'fine-focus sealed tube'
_diffrn_radiation_type MoK\a
_diffrn_radiation_wavelength 0.71073
_diffrn_reflns_av_R_equivalents 0.0222
_diffrn_reflns_av_sigmaI/netI 0.0324
_diffrn_reflns_limit_h_max 15
_diffrn_reflns_limit_h_min -14
_diffrn_reflns_limit_k_max 8
_diffrn_reflns_limit_k_min -7
_diffrn_reflns_limit_l_max 13
_diffrn_reflns_limit_l_min -16
_diffrn_reflns_number 7975
_diffrn_reflns_theta_full 29.13
_diffrn_reflns_theta_max 29.13
_diffrn_reflns_theta_min 1.77
_diffrn_standards_number 0
_exptl_absorpt_coefficient_mu 0.088
_exptl_absorpt_correction_T_max 0.9912
_exptl_absorpt_correction_T_min 0.9573
_exptl_absorpt_correction_type multi-scan
_exptl_absorpt_process_details SADABS
_exptl_crystal_colour colorless
_exptl_crystal_density_diffrn 1.243
_exptl_crystal_density_method 'not measured'
_exptl_crystal_description paralelepiped
_exptl_crystal_F_000 328
_exptl_crystal_size_max 0.50
_exptl_crystal_size_mid 0.20
_exptl_crystal_size_min 0.10
_refine_diff_density_max 0.166
_refine_diff_density_min -0.173
_refine_diff_density_rms 0.031
_refine_ls_abs_structure_details 'Flack H D (1983), Acta Cryst. A39, 876-881'
_refine_ls_abs_structure_Flack 0.6(9)
_refine_ls_extinction_method none
_refine_ls_goodness_of_fit_ref 1.002
_refine_ls_hydrogen_treatment mixed
_refine_ls_matrix_type full
_refine_ls_number_parameters 276
_refine_ls_number_reflns 4023
_refine_ls_number_restraints 1
_refine_ls_restrained_S_all 1.002
_refine_ls_R_factor_all 0.0466
_refine_ls_R_factor_gt 0.0379
_refine_ls_shift/su_max 0.003
_refine_ls_shift/su_mean 0.000
_refine_ls_structure_factor_coef Fsqd
_refine_ls_weighting_details 'calc w=1/[\s^2^(Fo^2^)+(0.0600P)^2^+0.0627P] where P=(Fo^2^+2Fc^2^)/3'
_refine_ls_weighting_scheme calc
_refine_ls_wR_factor_gt 0.0941
_refine_ls_wR_factor_ref 0.1012
_reflns_number_gt 3514
_reflns_number_total 4023
_reflns_threshold_expression >2sigma(I)
_cod_data_source_file ja5b10980_si_002.cif
_cod_data_source_block et1
_cod_depositor_comments
;
The following automatic conversions were performed:

data item '_symmetry_cell_setting' value 'Monoclinic' was changed to
'monoclinic' in accordance with the
/home/saulius/struct/COD-crude-data/automatic-downloads/DataCite-retrospective/ACS/depositions/lib/dictionaries/cif_core.dic
dictionary named 'cif_core.dic' version 2.4.2 last updated on
2011-04-26.

Automatic conversion script
Id: cif_fix_values 6909 2019-04-08 15:41:33Z antanas 
;
_cod_original_sg_symbol_H-M P2(1)
_cod_database_code 4129847

loop_
_symmetry_equiv_pos_as_xyz
'x, y, z'
'-x, y+1/2, -z'

loop_
_atom_site_label
_atom_site_type_symbol
_atom_site_fract_x
_atom_site_fract_y
_atom_site_fract_z
_atom_site_U_iso_or_equiv
_atom_site_adp_type
_atom_site_occupancy
_atom_site_symmetry_multiplicity
_atom_site_calc_flag
_atom_site_refinement_flags
O1 O 0.47660(9) 0.6317(2) 0.54591(9) 0.0448(3) Uani 1 1 d .
O2 O 0.65282(8) 0.5057(2) 0.64634(9) 0.0459(3) Uani 1 1 d .
O3 O 0.41908(11) 0.0822(2) 0.76134(15) 0.0683(4) Uani 1 1 d .
O4 O 0.56549(14) 0.3080(4) 0.97819(13) 0.0757(5) Uani 1 1 d .
H4A H 0.5068 0.2435 0.9376 0.114 Uiso 1 1 calc R
N1 N 0.46990(9) 0.3764(2) 0.67500(10) 0.0328(3) Uani 1 1 d .
C1 C 0.54482(12) 0.5024(3) 0.62560(11) 0.0345(3) Uani 1 1 d .
C2 C 0.35147(13) 0.5669(4) 0.52449(14) 0.0492(4) Uani 1 1 d .
H2B H 0.306(2) 0.693(4) 0.5188(19) 0.061(6) Uiso 1 1 d .
H2A H 0.3350(18) 0.463(4) 0.4521(18) 0.060(6) Uiso 1 1 d .
C3 C 0.34289(11) 0.4370(3) 0.63043(11) 0.0337(3) Uani 1 1 d .
H3 H 0.2975(15) 0.314(3) 0.6095(14) 0.036(4) Uiso 1 1 d .
C4 C 0.49980(14) 0.1993(2) 0.74910(14) 0.0406(3) Uani 1 1 d .
C5 C 0.62950(13) 0.1705(2) 0.81479(14) 0.0380(3) Uani 1 1 d .
H5 H 0.6815(15) 0.204(3) 0.7655(14) 0.034(4) Uiso 1 1 d .
C6 C 0.65553(14) 0.3363(3) 0.91378(13) 0.0407(3) Uani 1 1 d .
H6 H 0.6463(15) 0.470(4) 0.8770(14) 0.039(4) Uiso 1 1 d .
C7 C 0.78171(17) 0.3212(3) 0.99320(13) 0.0488(4) Uani 1 1 d .
H7 H 0.7843(19) 0.183(4) 1.0352(19) 0.059(6) Uiso 1 1 d .
C8 C 0.87938(18) 0.3249(5) 0.92571(18) 0.0637(6) Uani 1 1 d .
H8B H 0.880(2) 0.199(5) 0.875(2) 0.064(6) Uiso 1 1 d .
H8A H 0.862(2) 0.448(6) 0.872(3) 0.090(9) Uiso 1 1 d .
H8C H 0.964(2) 0.337(6) 0.981(3) 0.100(9) Uiso 1 1 d .
C9 C 0.8036(2) 0.5042(5) 1.08126(16) 0.0658(6) Uani 1 1 d .
H9C H 0.743(2) 0.505(5) 1.1257(19) 0.068(6) Uiso 1 1 d .
H9B H 0.797(2) 0.638(5) 1.042(2) 0.067(7) Uiso 1 1 d .
H9A H 0.891(2) 0.484(5) 1.136(2) 0.084(8) Uiso 1 1 d .
C10 C 0.6501(2) -0.0620(3) 0.8565(2) 0.0667(6) Uani 1 1 d .
H10A H 0.6079 -0.0882 0.9173 0.100 Uiso 1 1 calc R
H10B H 0.7357 -0.0866 0.8866 0.100 Uiso 1 1 calc R
H10C H 0.6199 -0.1591 0.7921 0.100 Uiso 1 1 calc R
C11 C 0.29834(11) 0.5632(3) 0.72278(12) 0.0353(3) Uani 1 1 d .
H11B H 0.3485(17) 0.705(4) 0.7389(16) 0.050(5) Uiso 1 1 d .
H11A H 0.3134(15) 0.471(3) 0.7972(16) 0.044(4) Uiso 1 1 d .
C12 C 0.16465(11) 0.6115(3) 0.68606(10) 0.0321(3) Uani 1 1 d .
C13 C 0.12275(14) 0.8089(3) 0.63827(13) 0.0388(3) Uani 1 1 d .
H13 H 0.1830(18) 0.921(4) 0.6285(17) 0.057(5) Uiso 1 1 d .
C14 C -0.00020(14) 0.8524(3) 0.60604(13) 0.0447(4) Uani 1 1 d .
H14 H -0.0245(18) 1.001(4) 0.5692(19) 0.063(6) Uiso 1 1 d .
C15 C -0.08190(13) 0.6976(3) 0.62122(13) 0.0446(4) Uani 1 1 d .
H15 H -0.1663(16) 0.730(3) 0.5994(15) 0.042(5) Uiso 1 1 d .
C16 C -0.04156(13) 0.4992(3) 0.66684(13) 0.0443(4) Uani 1 1 d .
H16 H -0.0971(17) 0.392(4) 0.6732(16) 0.050(5) Uiso 1 1 d .
C17 C 0.08117(13) 0.4568(3) 0.69931(12) 0.0378(3) Uani 1 1 d .
H17 H 0.1084(15) 0.318(3) 0.7327(15) 0.038(4) Uiso 1 1 d .

loop_
_atom_site_aniso_label
_atom_site_aniso_U_11
_atom_site_aniso_U_22
_atom_site_aniso_U_33
_atom_site_aniso_U_23
_atom_site_aniso_U_13
_atom_site_aniso_U_12
O1 0.0372(5) 0.0558(8) 0.0430(5) 0.0125(5) 0.0125(4) -0.0060(5)
O2 0.0316(4) 0.0545(8) 0.0535(6) 0.0069(6) 0.0138(4) -0.0099(5)
O3 0.0498(7) 0.0371(7) 0.1205(12) 0.0194(8) 0.0252(7) -0.0107(6)
O4 0.0694(8) 0.0989(13) 0.0720(8) -0.0151(9) 0.0433(7) -0.0045(8)
N1 0.0280(5) 0.0335(6) 0.0385(5) -0.0031(5) 0.0112(4) -0.0053(5)
C1 0.0350(6) 0.0351(8) 0.0353(6) -0.0025(6) 0.0123(5) -0.0072(6)
C2 0.0347(7) 0.0723(13) 0.0401(7) 0.0067(8) 0.0076(5) -0.0071(8)
C3 0.0270(5) 0.0373(8) 0.0371(6) -0.0046(6) 0.0079(5) -0.0082(6)
C4 0.0415(7) 0.0243(7) 0.0598(8) -0.0018(6) 0.0196(6) -0.0028(6)
C5 0.0437(7) 0.0236(7) 0.0501(7) 0.0015(6) 0.0177(6) 0.0033(6)
C6 0.0517(8) 0.0355(8) 0.0395(7) 0.0028(7) 0.0197(6) 0.0072(7)
C7 0.0629(10) 0.0499(10) 0.0345(7) 0.0095(7) 0.0131(6) 0.0077(8)
C8 0.0498(9) 0.0865(17) 0.0542(10) -0.0068(12) 0.0113(8) 0.0018(11)
C9 0.0892(15) 0.0708(15) 0.0348(8) -0.0001(9) 0.0091(9) 0.0024(12)
C10 0.0692(12) 0.0289(9) 0.1031(16) 0.0129(10) 0.0224(11) 0.0111(9)
C11 0.0288(5) 0.0398(8) 0.0360(6) -0.0040(6) 0.0049(5) -0.0016(6)
C12 0.0307(5) 0.0369(8) 0.0287(5) -0.0033(5) 0.0068(4) -0.0006(6)
C13 0.0404(7) 0.0341(8) 0.0418(7) -0.0009(6) 0.0096(6) -0.0035(6)
C14 0.0466(8) 0.0441(9) 0.0420(7) 0.0034(7) 0.0072(6) 0.0108(7)
C15 0.0319(6) 0.0621(11) 0.0395(7) 0.0014(7) 0.0079(5) 0.0059(7)
C16 0.0341(6) 0.0603(11) 0.0409(7) 0.0068(7) 0.0134(5) -0.0076(7)
C17 0.0368(6) 0.0417(9) 0.0358(6) 0.0087(6) 0.0104(5) -0.0006(6)

loop_
_atom_type_symbol
_atom_type_description
_atom_type_scat_dispersion_real
_atom_type_scat_dispersion_imag
_atom_type_scat_source
C C 0.0033 0.0016 'International Tables Vol C Tables 4.2.6.8 and 6.1.1.4'
H H 0.0000 0.0000 'International Tables Vol C Tables 4.2.6.8 and 6.1.1.4'
N N 0.0061 0.0033 'International Tables Vol C Tables 4.2.6.8 and 6.1.1.4'
O O 0.0106 0.0060 'International Tables Vol C Tables 4.2.6.8 and 6.1.1.4'

loop_
_geom_angle_atom_site_label_1
_geom_angle_atom_site_label_2
_geom_angle_atom_site_label_3
_geom_angle
C1 O1 C2 110.04(12)
C1 N1 C4 128.70(12)
C1 N1 C3 110.98(12)
C4 N1 C3 120.08(11)
O2 C1 O1 122.20(13)
O2 C1 N1 129.03(14)
O1 C1 N1 108.77(11)
O1 C2 C3 104.84(12)
N1 C3 C2 100.57(10)
N1 C3 C11 109.88(10)
C2 C3 C11 114.78(15)
O3 C4 N1 117.90(15)
O3 C4 C5 123.24(15)
N1 C4 C5 118.77(12)
C4 C5 C10 109.68(15)
C4 C5 C6 107.68(12)
C10 C5 C6 113.49(15)
O4 C6 C7 110.84(14)
O4 C6 C5 106.99(14)
C7 C6 C5 114.50(13)
C8 C7 C9 109.12(19)
C8 C7 C6 112.16(14)
C9 C7 C6 110.85(16)
C12 C11 C3 112.23(11)
C13 C12 C17 118.53(13)
C13 C12 C11 121.30(13)
C17 C12 C11 120.16(14)
C12 C13 C14 120.81(14)
C15 C14 C13 119.86(16)
C16 C15 C14 119.94(14)
C15 C16 C17 119.99(16)
C16 C17 C12 120.84(16)

loop_
_geom_bond_atom_site_label_1
_geom_bond_atom_site_label_2
_geom_bond_distance
O1 C1 1.3405(18)
O1 C2 1.4475(17)
O2 C1 1.1990(16)
O3 C4 1.2090(19)
O4 C6 1.4279(19)
N1 C1 1.3861(18)
N1 C4 1.398(2)
N1 C3 1.4702(17)
C2 C3 1.515(2)
C3 C11 1.5271(19)
C4 C5 1.512(2)
C5 C10 1.526(2)
C5 C6 1.536(2)
C6 C7 1.527(2)
C7 C8 1.518(3)
C7 C9 1.523(3)
C11 C12 1.5150(17)
C12 C13 1.387(2)
C12 C17 1.387(2)
C13 C14 1.391(2)
C14 C15 1.380(3)
C15 C16 1.380(3)
C16 C17 1.388(2)
